data_4518084
loop_
_publ_author_name
'Ye, Xiaohan'
'Wang, Chenhuan'
'Zhang, Shuyao'
'Wei, Jingwen'
'Shan, Chuan'
'Wojtas, Lukasz'
'Xie, Yan'
'Shi, Xiaodong'

_publ_section_title
;
 Facilitating Ir-Catalyzed C--H Alkynylation with Electrochemistry: Anodic
 Oxidation-Induced Reductive Elimination
;
_journal_name_full 'ACS Catalysis'
_journal_page_first 11693
_journal_page_last 11699
_journal_paper_doi 10.1021/acscatal.0c03207
_journal_year 2020
_chemical_formula_moiety 'C22 H28 F N O Si'
_chemical_formula_sum 'C22 H28 F N O Si'
_chemical_formula_weight 369.54
_space_group_crystal_system monoclinic
_space_group_IT_number 14
_space_group_name_Hall '-P 2ybc'
_space_group_name_H-M_alt 'P 1 21/c 1'
_atom_sites_solution_hydrogens geom
_audit_creation_date 2020-06-23
_audit_creation_method
;
Olex2 1.2
(compiled 2018.05.29 svn.r3508 for OlexSys, GUI svn.r5506)
;
_cell_angle_alpha 90
_cell_angle_beta 97.350(2)
_cell_angle_gamma 90
_cell_formula_units_Z 4
_cell_length_a 20.9440(10)
_cell_length_b 8.1654(4)
_cell_length_c 12.3532(6)
_cell_measurement_reflns_used 9929
_cell_measurement_temperature 100(2)
_cell_measurement_theta_max 79.79
_cell_measurement_theta_min 4.26
_cell_volume 2095.24(18)
_computing_cell_refinement 'SAINT v7.60A (Bruker, 2009)'
_computing_data_reduction 'SAINT v7.60A (Bruker, 2009)'
_computing_molecular_graphics 'Olex2 (Dolomanov et al., 2009)'
_computing_publication_material 'Olex2 (Dolomanov et al., 2009)'
_computing_structure_refinement 'XL (Sheldrick, 2008)'
_diffrn_ambient_temperature 100.0
_diffrn_measured_fraction_theta_full 1.000
_diffrn_measured_fraction_theta_max 0.993
_diffrn_measurement_device_type 'Bruker D8 Venture PHOTON II CPAD'
_diffrn_measurement_method 'omega scans'
_diffrn_radiation_monochromator mirrors
_diffrn_radiation_type CuK\a
_diffrn_radiation_wavelength 1.54178
_diffrn_reflns_av_R_equivalents 0.0656
_diffrn_reflns_av_unetI/netI 0.0366
_diffrn_reflns_Laue_measured_fraction_full 1.000
_diffrn_reflns_Laue_measured_fraction_max 0.993
_diffrn_reflns_limit_h_max 26
_diffrn_reflns_limit_h_min -26
_diffrn_reflns_limit_k_max 10
_diffrn_reflns_limit_k_min -10
_diffrn_reflns_limit_l_max 15
_diffrn_reflns_limit_l_min -15
_diffrn_reflns_number 36771
_diffrn_reflns_point_group_measured_fraction_full 1.000
_diffrn_reflns_point_group_measured_fraction_max 0.993
_diffrn_reflns_theta_full 67.679
_diffrn_reflns_theta_max 79.863
_diffrn_reflns_theta_min 2.127
_diffrn_source 'INCOATEC Imus micro-focus source'
_diffrn_standards_number 0
_exptl_absorpt_coefficient_mu 1.134
_exptl_absorpt_correction_T_max 1.0000
_exptl_absorpt_correction_T_min 0.6586
_exptl_absorpt_correction_type multi-scan
_exptl_absorpt_process_details
;
SADABS-2016/2 (Bruker,2016/2) was used for absorption correction.
wR2(int) was 0.1288 before and 0.0835 after correction.
The Ratio of minimum to maximum transmission is 0.6586.
The \l/2 correction factor is Not present.
;
_exptl_crystal_density_diffrn 1.171
_exptl_crystal_description plate
_exptl_crystal_F_000 792
_exptl_crystal_size_max 0.1
_exptl_crystal_size_mid 0.08
_exptl_crystal_size_min 0.05
_refine_diff_density_max 0.531
_refine_diff_density_min -0.303
_refine_diff_density_rms 0.054
_refine_ls_extinction_method none
_refine_ls_goodness_of_fit_ref 1.059
_refine_ls_hydrogen_treatment constr
_refine_ls_matrix_type full
_refine_ls_number_parameters 241
_refine_ls_number_reflns 4532
_refine_ls_number_restraints 0
_refine_ls_restrained_S_all 1.059
_refine_ls_R_factor_all 0.0477
_refine_ls_R_factor_gt 0.0441
_refine_ls_shift/su_max 0.000
_refine_ls_shift/su_mean 0.000
_refine_ls_structure_factor_coef Fsqd
_refine_ls_weighting_details 'w=1/[\s^2^(Fo^2^)+(0.0526P)^2^+1.4697P] where P=(Fo^2^+2Fc^2^)/3'
_refine_ls_weighting_scheme calc
_refine_ls_wR_factor_gt 0.1188
_refine_ls_wR_factor_ref 0.1218
_reflns_Friedel_coverage 0.000
_reflns_number_gt 4112
_reflns_number_total 4532
_reflns_threshold_expression 'I > 2\s(I)'
_cod_data_source_file cs0c03207_si_006.cif
_cod_data_source_block 135
_cod_database_code 4518084
_shelx_shelxl_version_number 2018/3
_shelx_space_group_comment
;
The symmetry employed for this shelxl refinement is uniquely defined
by the following loop, which should always be used as a source of
symmetry information in preference to the above space-group names.
They are only intended as comments.
;
_shelx_estimated_absorpt_t_max 0.945
_shelx_estimated_absorpt_t_min 0.895
_olex2_refinement_description
;
1. Fixed Uiso
 At 1.2 times of:
  All C(H) groups
 At 1.5 times of:
  All C(H,H,H) groups
2.a Ternary CH refined with riding coordinates:
 C23(H23), C20(H20), C17(H17)
2.b Aromatic/amide H refined with riding coordinates:
 C16(H16), C5(H5), C6(H6), C15(H15), C7(H7), C13(H13), C14(H14)
2.c Idealised Me refined as rotating group:
 C25(H25A,H25B,H25C), C24(H24A,H24B,H24C), C18(H18A,H18B,H18C), C19(H19A,H19B,
 H19C), C21(H21A,H21B,H21C), C22(H22A,H22B,H22C)
;
_olex2_submission_special_instructions 'No special instructions were received'

loop_
_space_group_symop_operation_xyz
'x, y, z'
'-x, y+1/2, -z+1/2'
'-x, -y, -z'
'x, -y-1/2, z-1/2'

loop_
_atom_site_label
_atom_site_type_symbol
_atom_site_fract_x
_atom_site_fract_y
_atom_site_fract_z
_atom_site_U_iso_or_equiv
_atom_site_adp_type
_atom_site_occupancy
_atom_site_site_symmetry_order
_atom_site_calc_flag
_atom_site_refinement_flags_posn
_atom_site_refinement_flags_adp
_atom_site_refinement_flags_occupancy
_atom_site_disorder_assembly
_atom_site_disorder_group
Si1 Si 0.83029(2) 0.58558(5) 0.33381(3) 0.02382(13) Uani 1 1 d . . . . .
F1 F 0.74612(5) 0.26919(12) 0.62352(8) 0.0313(2) Uani 1 1 d . . . . .
O10 O 0.58172(5) 0.46104(12) 0.35202(8) 0.0202(2) Uani 1 1 d . . . . .
N12 N 0.59846(6) 0.71199(15) 0.43853(10) 0.0211(3) Uani 1 1 d . . . . .
C11 C 0.58688(7) 0.62935(17) 0.34680(12) 0.0187(3) Uani 1 1 d . . . . .
C3 C 0.66713(7) 0.37018(17) 0.48843(12) 0.0206(3) Uani 1 1 d . . . . .
C16 C 0.57779(8) 0.69725(18) 0.24240(12) 0.0220(3) Uani 1 1 d . . . . .
H16 H 0.569241 0.630641 0.179155 0.026 Uiso 1 1 calc R . . . .
C5 C 0.55476(7) 0.31894(17) 0.50889(12) 0.0198(3) Uani 1 1 d . . . . .
H5 H 0.510422 0.329612 0.481787 0.024 Uiso 1 1 calc R . . . .
C4 C 0.60130(7) 0.38631(16) 0.45223(11) 0.0186(3) Uani 1 1 d . . . . .
C2 C 0.68325(8) 0.28523(18) 0.58635(13) 0.0227(3) Uani 1 1 d . . . . .
C6 C 0.57363(8) 0.23526(17) 0.60612(12) 0.0219(3) Uani 1 1 d . . . . .
H6 H 0.541897 0.189369 0.645582 0.026 Uiso 1 1 calc R . . . .
C8 C 0.71662(8) 0.43619(18) 0.43118(12) 0.0227(3) Uani 1 1 d . . . . .
C15 C 0.58175(8) 0.86584(19) 0.23499(13) 0.0251(3) Uani 1 1 d . . . . .
H15 H 0.576498 0.918210 0.165746 0.030 Uiso 1 1 calc R . . . .
C7 C 0.63834(8) 0.21841(18) 0.64578(12) 0.0236(3) Uani 1 1 d . . . . .
H7 H 0.651357 0.162176 0.712269 0.028 Uiso 1 1 calc R . . . .
C13 C 0.60189(8) 0.87659(19) 0.42901(13) 0.0247(3) Uani 1 1 d . . . . .
H13 H 0.610519 0.939759 0.493811 0.030 Uiso 1 1 calc R . . . .
C14 C 0.59355(8) 0.95775(18) 0.33031(13) 0.0259(3) Uani 1 1 d . . . . .
H14 H 0.595797 1.073846 0.327457 0.031 Uiso 1 1 calc R . . . .
C9 C 0.76078(8) 0.4902(2) 0.38823(13) 0.0256(3) Uani 1 1 d . . . . .
C23 C 0.88221(8) 0.6724(2) 0.45678(14) 0.0276(3) Uani 1 1 d . . . . .
H23 H 0.853845 0.746700 0.493819 0.033 Uiso 1 1 calc R . . . .
C20 C 0.86886(9) 0.4246(2) 0.25383(15) 0.0316(4) Uani 1 1 d . . . . .
H20 H 0.835161 0.393113 0.192601 0.038 Uiso 1 1 calc R . . . .
C17 C 0.79591(9) 0.7560(2) 0.24128(15) 0.0344(4) Uani 1 1 d . . . . .
H17 H 0.832336 0.808955 0.209470 0.041 Uiso 1 1 calc R . . . .
C25 C 0.90732(9) 0.5427(2) 0.54107(15) 0.0354(4) Uani 1 1 d . . . . .
H25A H 0.871240 0.476667 0.559829 0.053 Uiso 1 1 calc GR . . . .
H25B H 0.928567 0.596684 0.606868 0.053 Uiso 1 1 calc GR . . . .
H25C H 0.938239 0.471751 0.510482 0.053 Uiso 1 1 calc GR . . . .
C24 C 0.93738(9) 0.7794(3) 0.42510(17) 0.0387(4) Uani 1 1 d . . . . .
H24A H 0.967356 0.711112 0.390176 0.058 Uiso 1 1 calc GR . . . .
H24B H 0.960214 0.830302 0.490762 0.058 Uiso 1 1 calc GR . . . .
H24C H 0.919696 0.864862 0.374182 0.058 Uiso 1 1 calc GR . . . .
C18 C 0.74781(10) 0.6918(3) 0.14632(16) 0.0435(5) Uani 1 1 d . . . . .
H18A H 0.769437 0.613100 0.103410 0.065 Uiso 1 1 calc GR . . . .
H18B H 0.731499 0.783549 0.099634 0.065 Uiso 1 1 calc GR . . . .
H18C H 0.711841 0.637769 0.175400 0.065 Uiso 1 1 calc GR . . . .
C19 C 0.76433(10) 0.8869(2) 0.30646(19) 0.0435(5) Uani 1 1 d . . . . .
H19A H 0.730807 0.836040 0.343731 0.065 Uiso 1 1 calc GR . . . .
H19B H 0.745066 0.971925 0.256600 0.065 Uiso 1 1 calc GR . . . .
H19C H 0.797007 0.936224 0.360591 0.065 Uiso 1 1 calc GR . . . .
C21 C 0.92526(11) 0.4901(3) 0.1993(2) 0.0480(5) Uani 1 1 d . . . . .
H21A H 0.913031 0.594195 0.163032 0.072 Uiso 1 1 calc GR . . . .
H21B H 0.936397 0.410648 0.145306 0.072 Uiso 1 1 calc GR . . . .
H21C H 0.962504 0.507288 0.254771 0.072 Uiso 1 1 calc GR . . . .
C22 C 0.88720(13) 0.2666(2) 0.3152(2) 0.0517(6) Uani 1 1 d . . . . .
H22A H 0.924702 0.286086 0.369699 0.078 Uiso 1 1 calc GR . . . .
H22B H 0.897713 0.182566 0.263640 0.078 Uiso 1 1 calc GR . . . .
H22C H 0.850988 0.229167 0.351795 0.078 Uiso 1 1 calc GR . . . .

loop_
_atom_site_aniso_label
_atom_site_aniso_U_11
_atom_site_aniso_U_22
_atom_site_aniso_U_33
_atom_site_aniso_U_23
_atom_site_aniso_U_13
_atom_site_aniso_U_12
Si1 0.0211(2) 0.0235(2) 0.0267(2) 0.00346(16) 0.00235(16) -0.00176(15)
F1 0.0254(5) 0.0331(5) 0.0335(5) 0.0079(4) -0.0039(4) 0.0015(4)
O10 0.0280(5) 0.0131(5) 0.0183(5) 0.0001(4) -0.0012(4) -0.0014(4)
N12 0.0258(6) 0.0172(6) 0.0197(6) -0.0010(5) 0.0007(5) -0.0005(5)
C11 0.0198(7) 0.0143(6) 0.0215(7) 0.0000(5) 0.0010(5) 0.0004(5)
C3 0.0260(7) 0.0132(6) 0.0226(7) -0.0007(5) 0.0027(6) -0.0020(5)
C16 0.0276(8) 0.0183(7) 0.0192(7) -0.0007(5) -0.0008(6) 0.0002(6)
C5 0.0243(7) 0.0127(6) 0.0225(7) -0.0027(5) 0.0027(5) -0.0005(5)
C4 0.0272(7) 0.0104(6) 0.0178(6) -0.0017(5) 0.0003(5) -0.0002(5)
C2 0.0266(8) 0.0154(6) 0.0249(7) -0.0003(5) -0.0020(6) 0.0012(6)
C6 0.0311(8) 0.0122(6) 0.0232(7) -0.0007(5) 0.0066(6) -0.0007(5)
C8 0.0246(7) 0.0191(7) 0.0235(7) 0.0015(6) -0.0010(6) -0.0002(6)
C15 0.0319(8) 0.0197(7) 0.0229(7) 0.0049(6) 0.0000(6) 0.0010(6)
C7 0.0347(8) 0.0143(6) 0.0213(7) 0.0018(5) 0.0017(6) 0.0007(6)
C13 0.0319(8) 0.0168(7) 0.0252(7) -0.0036(6) 0.0025(6) -0.0012(6)
C14 0.0337(8) 0.0131(6) 0.0305(8) 0.0000(6) 0.0016(6) -0.0010(6)
C9 0.0257(8) 0.0238(7) 0.0265(7) 0.0026(6) 0.0002(6) -0.0005(6)
C23 0.0246(8) 0.0255(8) 0.0325(8) -0.0015(6) 0.0024(6) -0.0012(6)
C20 0.0273(8) 0.0339(9) 0.0332(9) -0.0038(7) 0.0023(7) -0.0024(7)
C17 0.0280(8) 0.0364(9) 0.0384(9) 0.0132(8) 0.0034(7) -0.0019(7)
C25 0.0327(9) 0.0391(10) 0.0323(9) 0.0007(7) -0.0037(7) 0.0035(8)
C24 0.0310(9) 0.0403(10) 0.0445(10) -0.0040(8) 0.0035(8) -0.0112(8)
C18 0.0357(10) 0.0593(13) 0.0337(10) 0.0175(9) -0.0018(8) 0.0006(9)
C19 0.0423(11) 0.0303(9) 0.0575(12) 0.0144(9) 0.0043(9) 0.0077(8)
C21 0.0443(11) 0.0472(12) 0.0573(13) -0.0010(10) 0.0246(10) 0.0039(9)
C22 0.0733(16) 0.0259(9) 0.0591(13) -0.0027(9) 0.0204(12) 0.0062(10)

loop_
_atom_type_symbol
_atom_type_description
_atom_type_scat_dispersion_real
_atom_type_scat_dispersion_imag
_atom_type_scat_source
C C 0.0181 0.0091 'International Tables Vol C Tables 4.2.6.8 and 6.1.1.4'
H H 0.0000 0.0000 'International Tables Vol C Tables 4.2.6.8 and 6.1.1.4'
F F 0.0727 0.0534 'International Tables Vol C Tables 4.2.6.8 and 6.1.1.4'
N N 0.0311 0.0180 'International Tables Vol C Tables 4.2.6.8 and 6.1.1.4'
O O 0.0492 0.0322 'International Tables Vol C Tables 4.2.6.8 and 6.1.1.4'
Si Si 0.2541 0.3302 'International Tables Vol C Tables 4.2.6.8 and 6.1.1.4'

loop_
_geom_angle_atom_site_label_1
_geom_angle_atom_site_label_2
_geom_angle_atom_site_label_3
_geom_angle
_geom_angle_site_symmetry_1
_geom_angle_site_symmetry_3
_geom_angle_publ_flag
C9 Si1 C23 105.32(7) . . ?
C9 Si1 C20 107.84(8) . . ?
C9 Si1 C17 105.89(8) . . ?
C20 Si1 C23 116.19(8) . . ?
C17 Si1 C23 110.28(8) . . ?
C17 Si1 C20 110.65(9) . . ?
C11 O10 C4 117.47(11) . . ?
C11 N12 C13 116.19(13) . . ?
O10 C11 C16 115.90(12) . . ?
N12 C11 O10 118.53(13) . . ?
N12 C11 C16 125.56(13) . . ?
C4 C3 C8 123.50(13) . . ?
C2 C3 C4 116.23(14) . . ?
C2 C3 C8 120.27(14) . . ?
C11 C16 H16 121.5 . . ?
C15 C16 C11 117.06(14) . . ?
C15 C16 H16 121.5 . . ?
C4 C5 H5 120.3 . . ?
C4 C5 C6 119.33(14) . . ?
C6 C5 H5 120.3 . . ?
O10 C4 C3 119.38(13) . . ?
C5 C4 O10 118.46(13) . . ?
C5 C4 C3 121.96(13) . . ?
F1 C2 C3 117.48(14) . . ?
F1 C2 C7 119.02(13) . . ?
C7 C2 C3 123.50(15) . . ?
C5 C6 H6 119.7 . . ?
C7 C6 C5 120.59(14) . . ?
C7 C6 H6 119.7 . . ?
C9 C8 C3 176.25(16) . . ?
C16 C15 H15 120.4 . . ?
C16 C15 C14 119.11(14) . . ?
C14 C15 H15 120.4 . . ?
C2 C7 C6 118.37(14) . . ?
C2 C7 H7 120.8 . . ?
C6 C7 H7 120.8 . . ?
N12 C13 H13 118.2 . . ?
N12 C13 C14 123.54(14) . . ?
C14 C13 H13 118.2 . . ?
C15 C14 H14 120.7 . . ?
C13 C14 C15 118.53(14) . . ?
C13 C14 H14 120.7 . . ?
C8 C9 Si1 174.59(15) . . ?
Si1 C23 H23 106.3 . . ?
C25 C23 Si1 113.57(12) . . ?
C25 C23 H23 106.3 . . ?
C25 C23 C24 111.22(15) . . ?
C24 C23 Si1 112.47(12) . . ?
C24 C23 H23 106.3 . . ?
Si1 C20 H20 105.5 . . ?
C21 C20 Si1 113.19(14) . . ?
C21 C20 H20 105.5 . . ?
C22 C20 Si1 115.33(14) . . ?
C22 C20 H20 105.5 . . ?
C22 C20 C21 110.85(17) . . ?
Si1 C17 H17 107.8 . . ?
C18 C17 Si1 111.91(14) . . ?
C18 C17 H17 107.8 . . ?
C18 C17 C19 110.67(16) . . ?
C19 C17 Si1 110.63(13) . . ?
C19 C17 H17 107.8 . . ?
C23 C25 H25A 109.5 . . ?
C23 C25 H25B 109.5 . . ?
C23 C25 H25C 109.5 . . ?
H25A C25 H25B 109.5 . . ?
H25A C25 H25C 109.5 . . ?
H25B C25 H25C 109.5 . . ?
C23 C24 H24A 109.5 . . ?
C23 C24 H24B 109.5 . . ?
C23 C24 H24C 109.5 . . ?
H24A C24 H24B 109.5 . . ?
H24A C24 H24C 109.5 . . ?
H24B C24 H24C 109.5 . . ?
C17 C18 H18A 109.5 . . ?
C17 C18 H18B 109.5 . . ?
C17 C18 H18C 109.5 . . ?
H18A C18 H18B 109.5 . . ?
H18A C18 H18C 109.5 . . ?
H18B C18 H18C 109.5 . . ?
C17 C19 H19A 109.5 . . ?
C17 C19 H19B 109.5 . . ?
C17 C19 H19C 109.5 . . ?
H19A C19 H19B 109.5 . . ?
H19A C19 H19C 109.5 . . ?
H19B C19 H19C 109.5 . . ?
C20 C21 H21A 109.5 . . ?
C20 C21 H21B 109.5 . . ?
C20 C21 H21C 109.5 . . ?
H21A C21 H21B 109.5 . . ?
H21A C21 H21C 109.5 . . ?
H21B C21 H21C 109.5 . . ?
C20 C22 H22A 109.5 . . ?
C20 C22 H22B 109.5 . . ?
C20 C22 H22C 109.5 . . ?
H22A C22 H22B 109.5 . . ?
H22A C22 H22C 109.5 . . ?
H22B C22 H22C 109.5 . . ?

loop_
_geom_bond_atom_site_label_1
_geom_bond_atom_site_label_2
_geom_bond_distance
_geom_bond_site_symmetry_2
_geom_bond_publ_flag
Si1 C9 1.8516(17) . ?
Si1 C23 1.8893(17) . ?
Si1 C20 1.8868(19) . ?
Si1 C17 1.8844(18) . ?
F1 C2 1.3443(18) . ?
O10 C11 1.3807(17) . ?
O10 C4 1.3940(17) . ?
N12 C11 1.3146(19) . ?
N12 C13 1.352(2) . ?
C11 C16 1.394(2) . ?
C3 C4 1.400(2) . ?
C3 C2 1.398(2) . ?
C3 C8 1.433(2) . ?
C16 H16 0.9500 . ?
C16 C15 1.383(2) . ?
C5 H5 0.9500 . ?
C5 C4 1.385(2) . ?
C5 C6 1.394(2) . ?
C2 C7 1.378(2) . ?
C6 H6 0.9500 . ?
C6 C7 1.388(2) . ?
C8 C9 1.207(2) . ?
C15 H15 0.9500 . ?
C15 C14 1.392(2) . ?
C7 H7 0.9500 . ?
C13 H13 0.9500 . ?
C13 C14 1.379(2) . ?
C14 H14 0.9500 . ?
C23 H23 1.0000 . ?
C23 C25 1.530(2) . ?
C23 C24 1.539(2) . ?
C20 H20 1.0000 . ?
C20 C21 1.529(3) . ?
C20 C22 1.521(3) . ?
C17 H17 1.0000 . ?
C17 C18 1.537(3) . ?
C17 C19 1.538(3) . ?
C25 H25A 0.9800 . ?
C25 H25B 0.9800 . ?
C25 H25C 0.9800 . ?
C24 H24A 0.9800 . ?
C24 H24B 0.9800 . ?
C24 H24C 0.9800 . ?
C18 H18A 0.9800 . ?
C18 H18B 0.9800 . ?
C18 H18C 0.9800 . ?
C19 H19A 0.9800 . ?
C19 H19B 0.9800 . ?
C19 H19C 0.9800 . ?
C21 H21A 0.9800 . ?
C21 H21B 0.9800 . ?
C21 H21C 0.9800 . ?
C22 H22A 0.9800 . ?
C22 H22B 0.9800 . ?
C22 H22C 0.9800 . ?

loop_
_geom_torsion_atom_site_label_1
_geom_torsion_atom_site_label_2
_geom_torsion_atom_site_label_3
_geom_torsion_atom_site_label_4
_geom_torsion
_geom_torsion_site_symmetry_1
_geom_torsion_site_symmetry_2
_geom_torsion_site_symmetry_3
_geom_torsion_site_symmetry_4
_geom_torsion_publ_flag
F1 C2 C7 C6 -179.69(13) . . . . ?
O10 C11 C16 C15 179.07(14) . . . . ?
N12 C11 C16 C15 0.5(2) . . . . ?
N12 C13 C14 C15 -0.8(3) . . . . ?
C11 O10 C4 C3 -75.20(17) . . . . ?
C11 O10 C4 C5 109.75(15) . . . . ?
C11 N12 C13 C14 0.5(2) . . . . ?
C11 C16 C15 C14 -0.8(2) . . . . ?
C3 C2 C7 C6 0.4(2) . . . . ?
C16 C15 C14 C13 1.0(2) . . . . ?
C5 C6 C7 C2 -0.5(2) . . . . ?
C4 O10 C11 N12 -12.15(19) . . . . ?
C4 O10 C11 C16 169.15(13) . . . . ?
C4 C3 C2 F1 -179.42(12) . . . . ?
C4 C3 C2 C7 0.5(2) . . . . ?
C4 C5 C6 C7 -0.4(2) . . . . ?
C2 C3 C4 O10 -176.23(12) . . . . ?
C2 C3 C4 C5 -1.4(2) . . . . ?
C6 C5 C4 O10 176.26(12) . . . . ?
C6 C5 C4 C3 1.3(2) . . . . ?
C8 C3 C4 O10 4.2(2) . . . . ?
C8 C3 C4 C5 179.09(14) . . . . ?
C8 C3 C2 F1 0.2(2) . . . . ?
C8 C3 C2 C7 -179.97(14) . . . . ?
C13 N12 C11 O10 -178.82(13) . . . . ?
C13 N12 C11 C16 -0.3(2) . . . . ?
C9 Si1 C23 C25 61.19(14) . . . . ?
C9 Si1 C23 C24 -171.38(13) . . . . ?
C9 Si1 C20 C21 177.12(14) . . . . ?
C9 Si1 C20 C22 -53.74(17) . . . . ?
C9 Si1 C17 C18 -60.64(15) . . . . ?
C9 Si1 C17 C19 63.27(15) . . . . ?
C23 Si1 C20 C21 -65.00(16) . . . . ?
C23 Si1 C20 C22 64.14(17) . . . . ?
C23 Si1 C17 C18 -174.10(13) . . . . ?
C23 Si1 C17 C19 -50.19(15) . . . . ?
C20 Si1 C23 C25 -58.06(15) . . . . ?
C20 Si1 C23 C24 69.37(15) . . . . ?
C20 Si1 C17 C18 55.95(15) . . . . ?
C20 Si1 C17 C19 179.86(13) . . . . ?
C17 Si1 C23 C25 175.01(12) . . . . ?
C17 Si1 C23 C24 -57.56(15) . . . . ?
C17 Si1 C20 C21 61.74(16) . . . . ?
C17 Si1 C20 C22 -169.12(15) . . . . ?
